data_4322667
loop_
_publ_author_name
'Kuljeet Singh'
'Jeffrey R. Long'
'Pericles Stavropoulos'

_publ_section_title
;
 Polynuclear Complexes of Copper(I) and the
 2-(3(5)-Pyrazolyl)-6-methylpyridine Ligand: Structures and Reactivity
 toward Small Molecules
;
_journal_name_full 'Inorganic Chemistry'
_journal_page_first 1073
_journal_page_last 1079
_journal_paper_doi 10.1021/ic9708071
_journal_volume 37
_journal_year 1998
_chemical_formula_sum 'C30 H24 Cu3 N9 O3'
_chemical_formula_weight 749.20
_chemical_name_systematic
;
 ?
;
_space_group_IT_number 14
_symmetry_cell_setting monoclinic
_symmetry_space_group_name_Hall '-P 2ybc'
_symmetry_space_group_name_H-M 'P 1 21/c 1'
_atom_sites_solution_hydrogens geom
_atom_sites_solution_primary direct
_atom_sites_solution_secondary difmap
_audit_creation_method SHELXL
_cell_angle_alpha 90.00
_cell_angle_beta 95.31(2)
_cell_angle_gamma 90.00
_cell_formula_units_Z 4
_cell_length_a 12.238(4)
_cell_length_b 12.236(3)
_cell_length_c 21.778(6)
_cell_measurement_reflns_used 126
_cell_measurement_temperature 213(2)
_cell_measurement_theta_max 20.10
_cell_measurement_theta_min 3.27
_cell_volume 3247.1(16)
_computing_cell_refinement 'SMART (SIEMENS, V4.033, 1994)'
_computing_data_collection 'ASTRO (SIEMENS, V4.033, 1994)'
_computing_data_reduction 'SAINT (SIEMENS, V4.035, 1994)'
_computing_molecular_graphics 'SHELXTL (SIEMENS, 1994, ver 5.04)'
_computing_publication_material 'CIFTAB (Sheldrick, 1993)'
_computing_structure_refinement 'SHELXL-93 (Sheldrick, 1993)'
_computing_structure_solution 'SHELXS-86 (Sheldrick, 1990)'
_diffrn_ambient_temperature 213(2)
_diffrn_measurement_device 'Siemens CCD '
_diffrn_measurement_method '\w oscillation, 0.3 deg'
_diffrn_radiation_monochromator graphite
_diffrn_radiation_source 'fine-focus sealed tube'
_diffrn_radiation_type MoK\a
_diffrn_radiation_wavelength 0.71073
_diffrn_reflns_av_R_equivalents 0.0359
_diffrn_reflns_av_sigmaI/netI 0.0523
_diffrn_reflns_limit_h_max 11
_diffrn_reflns_limit_h_min -14
_diffrn_reflns_limit_k_max 14
_diffrn_reflns_limit_k_min -14
_diffrn_reflns_limit_l_max 25
_diffrn_reflns_limit_l_min -23
_diffrn_reflns_number 13787
_diffrn_reflns_theta_max 24.79
_diffrn_reflns_theta_min 1.67
_diffrn_standards_decay_% <1
_diffrn_standards_interval_count 'beginning & end'
_diffrn_standards_number '50 frames'
_exptl_absorpt_coefficient_mu 1.992
_exptl_absorpt_correction_T_max 0.970459
_exptl_absorpt_correction_T_min 0.672544
_exptl_absorpt_correction_type empirical
_exptl_crystal_colour colorless
_exptl_crystal_density_diffrn 1.533
_exptl_crystal_density_method 'not measured'
_exptl_crystal_description chunk
_exptl_crystal_F_000 1512
_exptl_crystal_size_max 0.08
_exptl_crystal_size_mid 0.1
_exptl_crystal_size_min 0.12
_refine_diff_density_max 0.342
_refine_diff_density_min -0.322
_refine_diff_density_rms 0.065
_refine_ls_extinction_method none
_refine_ls_goodness_of_fit_all 1.014
_refine_ls_goodness_of_fit_obs 1.048
_refine_ls_hydrogen_treatment riding
_refine_ls_matrix_type full
_refine_ls_number_parameters 406
_refine_ls_number_reflns 5555
_refine_ls_number_restraints 0
_refine_ls_restrained_S_all 1.014
_refine_ls_restrained_S_obs 1.048
_refine_ls_R_factor_all 0.0613
_refine_ls_R_factor_obs 0.0357
_refine_ls_shift/esd_max -0.002
_refine_ls_shift/esd_mean 0.000
_refine_ls_structure_factor_coef Fsqd
_refine_ls_weighting_details 'w=1/[\s^2^(Fo^2^)+(0.0349P)^2^+1.1660P] where P=(Fo^2^+2Fc^2^)/3'
_refine_ls_weighting_scheme calc
_refine_ls_wR_factor_all 0.0858
_refine_ls_wR_factor_obs 0.0749
_reflns_number_observed 4075
_reflns_number_total 5555
_reflns_observed_criterion >2sigma(I)
_cod_data_source_file ic9708071_2.cif
_cod_data_source_block Structure4
_cod_depositor_comments
;
The following automatic conversions were performed:

'_refine_ls_weighting_scheme' value 'calc
w=1/[\s^2^(Fo^2^)+(0.0349P)^2^+1.1660P] where P=(Fo^2^+2Fc^2^)/3' was
changed to 'calc'. New tag '_refine_ls_weighting_details' was
created. The value of the new tag was set to
'w=1/[\s^2^(Fo^2^)+(0.0349P)^2^+1.1660P] where P=(Fo^2^+2Fc^2^)/3'.

Automatic conversion script
Id: cif_fix_values 3143 2015-03-26 13:38:13Z robertas 
;
_cod_original_cell_volume 3247(2)
_cod_database_code 4322667

loop_
_symmetry_equiv_pos_as_xyz
'x, y, z'
'-x, y+1/2, -z+1/2'
'-x, -y, -z'
'x, -y-1/2, z-1/2'

loop_
_atom_site_aniso_label
_atom_site_aniso_U_11
_atom_site_aniso_U_22
_atom_site_aniso_U_33
_atom_site_aniso_U_23
_atom_site_aniso_U_13
_atom_site_aniso_U_12
Cu1 0.0421(3) 0.0353(2) 0.0317(3) -0.0019(2) 0.0025(2) -0.0021(2)
Cu2 0.0291(3) 0.0300(2) 0.0393(3) -0.0010(2) -0.0036(2) 0.0030(2)
Cu3 0.0344(3) 0.0383(3) 0.0374(3) 0.0051(2) 0.0042(2) 0.0042(2)
O1 0.094(3) 0.150(4) 0.055(2) -0.009(2) -0.023(2) -0.043(3)
O2 0.088(3) 0.195(5) 0.088(3) -0.023(3) -0.046(3) -0.016(3)
O3 0.113(4) 0.182(5) 0.083(3) -0.019(3) -0.048(3) 0.013(3)
N1 0.040(2) 0.042(2) 0.027(2) 0.0020(14) 0.0080(14) 0.0004(14)
N2 0.033(2) 0.032(2) 0.032(2) 0.0007(13) 0.0079(14) 0.0004(13)
N3 0.038(2) 0.033(2) 0.036(2) 0.0023(14) 0.0094(15) 0.0028(14)
N4 0.032(2) 0.0249(14) 0.043(2) 0.0001(14) -0.0043(15) 0.0039(13)
N5 0.030(2) 0.0284(15) 0.031(2) -0.0029(13) -0.0012(13) 0.0018(13)
N6 0.035(2) 0.037(2) 0.033(2) -0.0036(14) 0.0042(14) -0.0002(14)
N7 0.028(2) 0.031(2) 0.046(2) 0.0006(14) 0.0103(14) 0.0055(13)
N8 0.028(2) 0.0278(15) 0.036(2) 0.0028(13) 0.0037(13) -0.0009(13)
N9 0.031(2) 0.028(2) 0.037(2) 0.0031(13) 0.0030(13) 0.0016(13)
C1 0.060(3) 0.058(3) 0.034(2) 0.004(2) 0.001(2) -0.006(2)
C2 0.044(3) 0.072(3) 0.051(3) -0.005(2) -0.010(2) 0.003(2)
C3 0.054(3) 0.076(3) 0.057(3) 0.000(3) -0.002(2) 0.009(2)
C4 0.047(3) 0.056(3) 0.037(2) 0.004(2) 0.011(2) 0.008(2)
C5 0.049(3) 0.077(3) 0.047(3) 0.000(2) 0.021(2) 0.002(2)
C6 0.038(3) 0.078(3) 0.054(3) 0.004(3) 0.009(2) -0.015(2)
C7 0.044(3) 0.052(2) 0.041(2) -0.002(2) 0.004(2) -0.011(2)
C8 0.036(2) 0.038(2) 0.029(2) 0.006(2) -0.001(2) -0.001(2)
C9 0.079(3) 0.065(3) 0.051(3) -0.011(2) 0.029(3) 0.007(3)
C10 0.031(2) 0.034(2) 0.032(2) 0.004(2) 0.000(2) -0.002(2)
C11 0.043(2) 0.036(2) 0.038(2) -0.006(2) 0.004(2) -0.004(2)
C12 0.045(2) 0.035(2) 0.040(2) -0.007(2) 0.008(2) 0.008(2)
C13 0.040(2) 0.030(2) 0.057(3) 0.002(2) 0.005(2) 0.002(2)
C14 0.060(3) 0.038(2) 0.060(3) 0.015(2) 0.009(2) 0.008(2)
C15 0.057(3) 0.039(2) 0.055(3) 0.011(2) -0.003(2) 0.021(2)
C16 0.040(2) 0.042(2) 0.039(2) -0.001(2) -0.007(2) 0.013(2)
C17 0.033(2) 0.028(2) 0.031(2) -0.009(2) -0.004(2) 0.004(2)
C18 0.047(3) 0.047(3) 0.099(4) 0.023(3) 0.012(3) -0.002(2)
C19 0.032(2) 0.031(2) 0.029(2) -0.005(2) -0.003(2) 0.007(2)
C20 0.028(2) 0.045(2) 0.050(3) -0.001(2) 0.002(2) 0.007(2)
C21 0.034(2) 0.053(2) 0.046(3) -0.004(2) 0.008(2) 0.000(2)
C22 0.029(2) 0.034(2) 0.065(3) 0.006(2) 0.015(2) 0.003(2)
C23 0.030(2) 0.036(2) 0.074(3) -0.004(2) 0.012(2) 0.005(2)
C24 0.033(2) 0.046(2) 0.062(3) -0.019(2) 0.012(2) -0.001(2)
C25 0.031(2) 0.045(2) 0.043(2) -0.008(2) 0.005(2) -0.005(2)
C26 0.020(2) 0.032(2) 0.042(2) -0.002(2) 0.006(2) -0.0036(15)
C27 0.079(4) 0.055(3) 0.075(4) 0.023(3) 0.023(3) 0.035(3)
C28 0.021(2) 0.032(2) 0.036(2) 0.000(2) 0.004(2) -0.0026(15)
C29 0.033(2) 0.041(2) 0.031(2) -0.002(2) -0.001(2) -0.001(2)
C30 0.039(2) 0.032(2) 0.035(2) 0.005(2) -0.002(2) 0.003(2)

loop_
_atom_site_label
_atom_site_type_symbol
_atom_site_fract_x
_atom_site_fract_y
_atom_site_fract_z
_atom_site_U_iso_or_equiv
_atom_site_thermal_displace_type
_atom_site_occupancy
_atom_site_calc_flag
_atom_site_refinement_flags
_atom_site_disorder_group
Cu1 Cu 0.40988(4) 0.24463(3) 0.04323(2) 0.03644(13) Uani 1 d . .
Cu2 Cu 0.26740(3) 0.03937(3) 0.14836(2) 0.03323(13) Uani 1 d . .
Cu3 Cu 0.16631(4) 0.34243(4) 0.13700(2) 0.03661(13) Uani 1 d . .
O1 O 0.2320(3) 0.1609(4) -0.0410(2) 0.1014(14) Uani 1 d . .
O2 O 0.0960(3) -0.0101(4) 0.0517(2) 0.127(2) Uani 1 d . .
O3 O 0.0270(4) 0.3049(4) 0.0236(2) 0.130(2) Uani 1 d . .
N1 N 0.5505(2) 0.3345(2) 0.02691(13) 0.0360(7) Uani 1 d . .
N2 N 0.3879(2) 0.3769(2) 0.09614(13) 0.0323(7) Uani 1 d . .
N3 N 0.3120(2) 0.4137(2) 0.13294(13) 0.0353(7) Uani 1 d . .
N4 N 0.3388(2) -0.0903(2) 0.20135(13) 0.0336(7) Uani 1 d . .
N5 N 0.4236(2) 0.0560(2) 0.12886(12) 0.0299(7) Uani 1 d . .
N6 N 0.4816(2) 0.1217(2) 0.09356(13) 0.0348(7) Uani 1 d . .
N7 N 0.1078(2) 0.4384(2) 0.20869(14) 0.0346(7) Uani 1 d . .
N8 N 0.1950(2) 0.2405(2) 0.20878(13) 0.0305(7) Uani 1 d . .
N9 N 0.2432(2) 0.1413(2) 0.21779(13) 0.0317(7) Uani 1 d . .
C1 C 0.3036(4) 0.1968(4) -0.0114(2) 0.0508(11) Uani 1 d . .
C2 C 0.1615(4) 0.0112(4) 0.0890(2) 0.0563(12) Uani 1 d . .
C3 C 0.0803(4) 0.3164(4) 0.0682(2) 0.0626(13) Uani 1 d . .
C4 C 0.6282(3) 0.3096(3) -0.0104(2) 0.0466(10) Uani 1 d . .
C5 C 0.7210(4) 0.3728(4) -0.0117(2) 0.0567(12) Uani 1 d . .
H5A H 0.7753(4) 0.3534(4) -0.0375(2) 0.068 Uiso 1 calc R .
C6 C 0.7343(3) 0.4641(4) 0.0249(2) 0.0565(12) Uani 1 d . .
H6A H 0.7971(3) 0.5081(4) 0.0239(2) 0.068 Uiso 1 calc R .
C7 C 0.6544(3) 0.4905(3) 0.0629(2) 0.0458(10) Uani 1 d . .
H7A H 0.6619(3) 0.5526(3) 0.0883(2) 0.055 Uiso 1 calc R .
C8 C 0.5634(3) 0.4243(3) 0.0632(2) 0.0345(9) Uani 1 d . .
C9 C 0.6080(4) 0.2126(4) -0.0521(2) 0.0638(13) Uani 1 d . .
H9A H 0.5388(4) 0.1787(4) -0.0445(2) 0.096 Uiso 1 calc R .
H9B H 0.6670(4) 0.1602(4) -0.0438(2) 0.096 Uiso 1 calc R .
H9C H 0.6051(4) 0.2361(4) -0.0947(2) 0.096 Uiso 1 calc R .
C10 C 0.4736(3) 0.4457(3) 0.1008(2) 0.0324(8) Uani 1 d . .
C11 C 0.4544(3) 0.5296(3) 0.1417(2) 0.0389(9) Uani 1 d . .
H11A H 0.5002(3) 0.5889(3) 0.1538(2) 0.047 Uiso 1 calc R .
C12 C 0.3527(3) 0.5052(3) 0.1602(2) 0.0397(9) Uani 1 d . .
H12A H 0.3165(3) 0.5472(3) 0.1882(2) 0.048 Uiso 1 calc R .
C13 C 0.2902(3) -0.1598(3) 0.2381(2) 0.0422(10) Uani 1 d . .
C14 C 0.3502(4) -0.2381(3) 0.2722(2) 0.0524(11) Uani 1 d . .
H14A H 0.3149(4) -0.2869(3) 0.2972(2) 0.063 Uiso 1 calc R .
C15 C 0.4613(4) -0.2443(3) 0.2693(2) 0.0509(11) Uani 1 d . .
H15A H 0.5028(4) -0.2972(3) 0.2924(2) 0.061 Uiso 1 calc R .
C16 C 0.5117(3) -0.1729(3) 0.2325(2) 0.0412(9) Uani 1 d . .
H16A H 0.5879(3) -0.1761(3) 0.2301(2) 0.049 Uiso 1 calc R .
C17 C 0.4479(3) -0.0956(3) 0.1988(2) 0.0313(8) Uani 1 d . .
C18 C 0.1688(3) -0.1488(3) 0.2393(2) 0.0641(13) Uani 1 d . .
H18A H 0.1424(3) -0.0894(3) 0.2124(2) 0.096 Uiso 1 calc R .
H18B H 0.1519(3) -0.1336(3) 0.2811(2) 0.096 Uiso 1 calc R .
H18C H 0.1335(3) -0.2164(3) 0.2252(2) 0.096 Uiso 1 calc R .
C19 C 0.4932(3) -0.0163(3) 0.1581(2) 0.0311(8) Uani 1 d . .
C20 C 0.5984(3) 0.0013(3) 0.1415(2) 0.0409(9) Uani 1 d . .
H20A H 0.6629(3) -0.0369(3) 0.1548(2) 0.049 Uiso 1 calc R .
C21 C 0.5863(3) 0.0873(3) 0.1012(2) 0.0440(10) Uani 1 d . .
H21A H 0.6439(3) 0.1184(3) 0.0814(2) 0.053 Uiso 1 calc R .
C22 C 0.0589(3) 0.5369(3) 0.2045(2) 0.0422(10) Uani 1 d . .
C23 C 0.0318(3) 0.5916(3) 0.2567(2) 0.0460(10) Uani 1 d . .
H23A H -0.0038(3) 0.6597(3) 0.2530(2) 0.055 Uiso 1 calc R .
C24 C 0.0571(3) 0.5463(3) 0.3134(2) 0.0465(10) Uani 1 d . .
H24A H 0.0411(3) 0.5840(3) 0.3491(2) 0.056 Uiso 1 calc R .
C25 C 0.1065(3) 0.4448(3) 0.3181(2) 0.0394(9) Uani 1 d . .
H25A H 0.1232(3) 0.4118(3) 0.3568(2) 0.047 Uiso 1 calc R .
C26 C 0.1307(3) 0.3930(3) 0.2648(2) 0.0312(8) Uani 1 d . .
C27 C 0.0349(4) 0.5831(4) 0.1407(2) 0.0688(14) Uani 1 d . .
H27A H 0.0602(4) 0.5324(4) 0.1108(2) 0.103 Uiso 1 calc R .
H27B H 0.0727(4) 0.6524(4) 0.1379(2) 0.103 Uiso 1 calc R .
H27C H -0.0435(4) 0.5943(4) 0.1322(2) 0.103 Uiso 1 calc R .
C28 C 0.1829(3) 0.2850(3) 0.2640(2) 0.0294(8) Uani 1 d . .
C29 C 0.2232(3) 0.2141(3) 0.3106(2) 0.0353(9) Uani 1 d . .
H29A H 0.2249(3) 0.2239(3) 0.3535(2) 0.042 Uiso 1 calc R .
C30 C 0.2600(3) 0.1260(3) 0.2789(2) 0.0359(9) Uani 1 d . .
H30A H 0.2926(3) 0.0634(3) 0.2977(2) 0.043 Uiso 1 calc R .

loop_
_atom_type_symbol
_atom_type_description
_atom_type_scat_dispersion_real
_atom_type_scat_dispersion_imag
_atom_type_scat_source
C C 0.0033 0.0016 'International Tables Vol C Tables 4.2.6.8 and 6.1.1.4'
H H 0.0000 0.0000 'International Tables Vol C Tables 4.2.6.8 and 6.1.1.4'
N N 0.0061 0.0033 'International Tables Vol C Tables 4.2.6.8 and 6.1.1.4'
O O 0.0106 0.0060 'International Tables Vol C Tables 4.2.6.8 and 6.1.1.4'
Cu Cu 0.3201 1.2651 'International Tables Vol C Tables 4.2.6.8 and 6.1.1.4'

loop_
_geom_angle_atom_site_label_1
_geom_angle_atom_site_label_2
_geom_angle_atom_site_label_3
_geom_angle
_geom_angle_site_symmetry_1
_geom_angle_site_symmetry_3
_geom_angle_publ_flag
C1 Cu1 N6 111.9(2) . . ?
C1 Cu1 N2 121.2(2) . . ?
N6 Cu1 N2 111.25(12) . . ?
C1 Cu1 N1 128.3(2) . . ?
N6 Cu1 N1 99.22(12) . . ?
N2 Cu1 N1 80.31(12) . . ?
C2 Cu2 N9 121.4(2) . . ?
C2 Cu2 N5 120.7(2) . . ?
N9 Cu2 N5 107.87(11) . . ?
C2 Cu2 N4 119.4(2) . . ?
N9 Cu2 N4 97.97(11) . . ?
N5 Cu2 N4 80.63(11) . . ?
C3 Cu3 N3 120.2(2) . . ?
C3 Cu3 N8 126.3(2) . . ?
N3 Cu3 N8 102.34(11) . . ?
C3 Cu3 N7 120.2(2) . . ?
N3 Cu3 N7 98.88(11) . . ?
N8 Cu3 N7 79.51(11) . . ?
C4 N1 C8 119.1(3) . . ?
C4 N1 Cu1 128.5(3) . . ?
C8 N1 Cu1 112.3(2) . . ?
C10 N2 N3 108.6(3) . . ?
C10 N2 Cu1 113.7(2) . . ?
N3 N2 Cu1 137.5(2) . . ?
C12 N3 N2 106.9(3) . . ?
C12 N3 Cu3 130.0(3) . . ?
N2 N3 Cu3 123.0(2) . . ?
C17 N4 C13 119.3(3) . . ?
C17 N4 Cu2 112.2(2) . . ?
C13 N4 Cu2 128.3(2) . . ?
C19 N5 N6 108.4(3) . . ?
C19 N5 Cu2 114.0(2) . . ?
N6 N5 Cu2 137.6(2) . . ?
C21 N6 N5 106.7(3) . . ?
C21 N6 Cu1 131.6(3) . . ?
N5 N6 Cu1 121.7(2) . . ?
C22 N7 C26 119.0(3) . . ?
C22 N7 Cu3 128.5(3) . . ?
C26 N7 Cu3 112.4(2) . . ?
C28 N8 N9 108.4(3) . . ?
C28 N8 Cu3 114.9(2) . . ?
N9 N8 Cu3 135.4(2) . . ?
C30 N9 N8 107.0(3) . . ?
C30 N9 Cu2 130.0(2) . . ?
N8 N9 Cu2 122.7(2) . . ?
O1 C1 Cu1 172.8(4) . . ?
O2 C2 Cu2 177.6(5) . . ?
O3 C3 Cu3 176.6(5) . . ?
N1 C4 C5 121.1(4) . . ?
N1 C4 C9 117.3(4) . . ?
C5 C4 C9 121.6(4) . . ?
C6 C5 C4 120.0(4) . . ?
C5 C6 C7 119.1(4) . . ?
C6 C7 C8 119.0(4) . . ?
N1 C8 C7 121.7(4) . . ?
N1 C8 C10 114.9(3) . . ?
C7 C8 C10 123.4(3) . . ?
N2 C10 C11 109.5(3) . . ?
N2 C10 C8 118.1(3) . . ?
C11 C10 C8 132.4(3) . . ?
C12 C11 C10 103.8(3) . . ?
N3 C12 C11 111.1(3) . . ?
N4 C13 C14 121.1(4) . . ?
N4 C13 C18 116.7(3) . . ?
C14 C13 C18 122.2(4) . . ?
C15 C14 C13 119.6(4) . . ?
C16 C15 C14 119.6(4) . . ?
C15 C16 C17 118.7(4) . . ?
N4 C17 C16 121.5(3) . . ?
N4 C17 C19 115.3(3) . . ?
C16 C17 C19 123.1(3) . . ?
N5 C19 C20 109.6(3) . . ?
N5 C19 C17 117.8(3) . . ?
C20 C19 C17 132.6(3) . . ?
C21 C20 C19 103.9(3) . . ?
N6 C21 C20 111.4(3) . . ?
N7 C22 C23 121.1(4) . . ?
N7 C22 C27 116.5(4) . . ?
C23 C22 C27 122.4(4) . . ?
C24 C23 C22 119.7(4) . . ?
C23 C24 C25 119.6(4) . . ?
C26 C25 C24 118.6(4) . . ?
N7 C26 C25 122.0(3) . . ?
N7 C26 C28 114.5(3) . . ?
C25 C26 C28 123.5(3) . . ?
N8 C28 C29 109.9(3) . . ?
N8 C28 C26 117.4(3) . . ?
C29 C28 C26 132.7(3) . . ?
C30 C29 C28 103.5(3) . . ?
N9 C30 C29 111.1(3) . . ?

loop_
_geom_bond_atom_site_label_1
_geom_bond_atom_site_label_2
_geom_bond_distance
_geom_bond_site_symmetry_2
_geom_bond_publ_flag
Cu1 C1 1.779(5) . ?
Cu1 N6 2.014(3) . ?
Cu1 N2 2.019(3) . ?
Cu1 N1 2.100(3) . ?
Cu2 C2 1.778(4) . ?
Cu2 N9 2.003(3) . ?
Cu2 N5 2.007(3) . ?
Cu2 N4 2.104(3) . ?
Cu3 C3 1.778(5) . ?
Cu3 N3 1.994(3) . ?
Cu3 N8 2.005(3) . ?
Cu3 N7 2.130(3) . ?
O1 C1 1.128(5) . ?
O2 C2 1.117(5) . ?
O3 C3 1.128(5) . ?
N1 C4 1.343(5) . ?
N1 C8 1.355(4) . ?
N2 C10 1.342(4) . ?
N2 N3 1.359(4) . ?
N3 C12 1.342(4) . ?
N4 C17 1.343(4) . ?
N4 C13 1.343(5) . ?
N5 C19 1.347(4) . ?
N5 N6 1.357(4) . ?
N6 C21 1.344(4) . ?
N7 C22 1.345(4) . ?
N7 C26 1.348(4) . ?
N8 C28 1.340(4) . ?
N8 N9 1.355(4) . ?
N9 C30 1.342(4) . ?
C4 C5 1.376(6) . ?
C4 C9 1.501(6) . ?
C5 C6 1.373(6) . ?
C6 C7 1.376(6) . ?
C7 C8 1.378(5) . ?
C8 C10 1.453(5) . ?
C10 C11 1.393(5) . ?
C11 C12 1.376(5) . ?
C13 C14 1.382(5) . ?
C13 C18 1.494(5) . ?
C14 C15 1.370(6) . ?
C15 C16 1.369(5) . ?
C16 C17 1.392(5) . ?
C17 C19 1.458(5) . ?
C19 C20 1.386(5) . ?
C20 C21 1.370(5) . ?
C22 C23 1.386(5) . ?
C22 C27 1.503(5) . ?
C23 C24 1.363(5) . ?
C24 C25 1.381(5) . ?
C25 C26 1.380(5) . ?
C26 C28 1.468(5) . ?
C28 C29 1.390(5) . ?
C29 C30 1.377(5) . ?

loop_
_geom_torsion_atom_site_label_1
_geom_torsion_atom_site_label_2
_geom_torsion_atom_site_label_3
_geom_torsion_atom_site_label_4
_geom_torsion
_geom_torsion_site_symmetry_1
_geom_torsion_site_symmetry_2
_geom_torsion_site_symmetry_3
_geom_torsion_site_symmetry_4
_geom_torsion_publ_flag
C1 Cu1 N1 C4 -55.4(4) . . . . ?
N6 Cu1 N1 C4 72.2(3) . . . . ?
N2 Cu1 N1 C4 -177.7(3) . . . . ?
C1 Cu1 N1 C8 129.3(3) . . . . ?
N6 Cu1 N1 C8 -103.1(2) . . . . ?
N2 Cu1 N1 C8 7.1(2) . . . . ?
C1 Cu1 N2 C10 -136.4(3) . . . . ?
N6 Cu1 N2 C10 88.9(2) . . . . ?
N1 Cu1 N2 C10 -7.3(2) . . . . ?
C1 Cu1 N2 N3 49.5(4) . . . . ?
N6 Cu1 N2 N3 -85.2(3) . . . . ?
N1 Cu1 N2 N3 178.6(3) . . . . ?
C10 N2 N3 C12 -0.3(4) . . . . ?
Cu1 N2 N3 C12 174.0(3) . . . . ?
C10 N2 N3 Cu3 176.1(2) . . . . ?
Cu1 N2 N3 Cu3 -9.6(4) . . . . ?
C3 Cu3 N3 C12 123.5(3) . . . . ?
N8 Cu3 N3 C12 -90.5(3) . . . . ?
N7 Cu3 N3 C12 -9.4(3) . . . . ?
C3 Cu3 N3 N2 -52.0(3) . . . . ?
N8 Cu3 N3 N2 94.0(3) . . . . ?
N7 Cu3 N3 N2 175.1(2) . . . . ?
C2 Cu2 N4 C17 122.7(3) . . . . ?
N9 Cu2 N4 C17 -104.2(2) . . . . ?
N5 Cu2 N4 C17 2.7(2) . . . . ?
C2 Cu2 N4 C13 -61.5(4) . . . . ?
N9 Cu2 N4 C13 71.6(3) . . . . ?
N5 Cu2 N4 C13 178.5(3) . . . . ?
C2 Cu2 N5 C19 -120.3(3) . . . . ?
N9 Cu2 N5 C19 93.8(2) . . . . ?
N4 Cu2 N5 C19 -1.6(2) . . . . ?
C2 Cu2 N5 N6 60.0(4) . . . . ?
N9 Cu2 N5 N6 -85.9(3) . . . . ?
N4 Cu2 N5 N6 178.7(3) . . . . ?
C19 N5 N6 C21 0.8(4) . . . . ?
Cu2 N5 N6 C21 -179.5(3) . . . . ?
C19 N5 N6 Cu1 -178.5(2) . . . . ?
Cu2 N5 N6 Cu1 1.2(4) . . . . ?
C1 Cu1 N6 C21 121.5(3) . . . . ?
N2 Cu1 N6 C21 -99.5(3) . . . . ?
N1 Cu1 N6 C21 -16.4(3) . . . . ?
C1 Cu1 N6 N5 -59.4(3) . . . . ?
N2 Cu1 N6 N5 79.6(3) . . . . ?
N1 Cu1 N6 N5 162.7(2) . . . . ?
C3 Cu3 N7 C22 -50.1(4) . . . . ?
N3 Cu3 N7 C22 82.8(3) . . . . ?
N8 Cu3 N7 C22 -176.2(3) . . . . ?
C3 Cu3 N7 C26 134.1(3) . . . . ?
N3 Cu3 N7 C26 -93.1(2) . . . . ?
N8 Cu3 N7 C26 7.9(2) . . . . ?
C3 Cu3 N8 C28 -130.4(3) . . . . ?
N3 Cu3 N8 C28 86.5(2) . . . . ?
N7 Cu3 N8 C28 -10.4(2) . . . . ?
C3 Cu3 N8 N9 64.4(4) . . . . ?
N3 Cu3 N8 N9 -78.8(3) . . . . ?
N7 Cu3 N8 N9 -175.7(3) . . . . ?
C28 N8 N9 C30 0.1(4) . . . . ?
Cu3 N8 N9 C30 166.1(3) . . . . ?
C28 N8 N9 Cu2 175.2(2) . . . . ?
Cu3 N8 N9 Cu2 -18.9(4) . . . . ?
C2 Cu2 N9 C30 127.1(3) . . . . ?
N5 Cu2 N9 C30 -87.3(3) . . . . ?
N4 Cu2 N9 C30 -4.6(3) . . . . ?
C2 Cu2 N9 N8 -46.7(3) . . . . ?
N5 Cu2 N9 N8 98.9(2) . . . . ?
N4 Cu2 N9 N8 -178.5(2) . . . . ?
N6 Cu1 C1 O1 50.6(36) . . . . ?
N2 Cu1 C1 O1 -83.8(36) . . . . ?
N1 Cu1 C1 O1 173.1(35) . . . . ?
N9 Cu2 C2 O2 -138.9(112) . . . . ?
N5 Cu2 C2 O2 79.8(112) . . . . ?
N4 Cu2 C2 O2 -16.9(113) . . . . ?
N3 Cu3 C3 O3 -43.8(80) . . . . ?
N8 Cu3 C3 O3 178.9(1000) . . . . ?
N7 Cu3 C3 O3 79.3(80) . . . . ?
C8 N1 C4 C5 1.0(6) . . . . ?
Cu1 N1 C4 C5 -173.9(3) . . . . ?
C8 N1 C4 C9 -177.1(3) . . . . ?
Cu1 N1 C4 C9 8.0(5) . . . . ?
N1 C4 C5 C6 -1.2(6) . . . . ?
C9 C4 C5 C6 176.8(4) . . . . ?
C4 C5 C6 C7 0.7(7) . . . . ?
C5 C6 C7 C8 0.0(6) . . . . ?
C4 N1 C8 C7 -0.3(5) . . . . ?
Cu1 N1 C8 C7 175.4(3) . . . . ?
C4 N1 C8 C10 178.5(3) . . . . ?
Cu1 N1 C8 C10 -5.7(4) . . . . ?
C6 C7 C8 N1 -0.2(6) . . . . ?
C6 C7 C8 C10 -178.9(4) . . . . ?
N3 N2 C10 C11 0.3(4) . . . . ?
Cu1 N2 C10 C11 -175.5(2) . . . . ?
N3 N2 C10 C8 -177.7(3) . . . . ?
Cu1 N2 C10 C8 6.5(4) . . . . ?
N1 C8 C10 N2 -0.3(5) . . . . ?
C7 C8 C10 N2 178.5(3) . . . . ?
N1 C8 C10 C11 -177.8(3) . . . . ?
C7 C8 C10 C11 1.1(6) . . . . ?
N2 C10 C11 C12 -0.2(4) . . . . ?
C8 C10 C11 C12 177.4(4) . . . . ?
N2 N3 C12 C11 0.2(4) . . . . ?
Cu3 N3 C12 C11 -175.9(2) . . . . ?
C10 C11 C12 N3 0.0(4) . . . . ?
C17 N4 C13 C14 -1.5(5) . . . . ?
Cu2 N4 C13 C14 -177.0(3) . . . . ?
C17 N4 C13 C18 179.4(3) . . . . ?
Cu2 N4 C13 C18 3.8(5) . . . . ?
N4 C13 C14 C15 1.0(6) . . . . ?
C18 C13 C14 C15 -179.9(4) . . . . ?
C13 C14 C15 C16 -0.2(6) . . . . ?
C14 C15 C16 C17 -0.1(6) . . . . ?
C13 N4 C17 C16 1.2(5) . . . . ?
Cu2 N4 C17 C16 177.5(3) . . . . ?
C13 N4 C17 C19 -179.5(3) . . . . ?
Cu2 N4 C17 C19 -3.3(3) . . . . ?
C15 C16 C17 N4 -0.5(5) . . . . ?
C15 C16 C17 C19 -179.7(3) . . . . ?
N6 N5 C19 C20 -0.5(4) . . . . ?
Cu2 N5 C19 C20 179.7(2) . . . . ?
N6 N5 C19 C17 -179.9(3) . . . . ?
Cu2 N5 C19 C17 0.3(4) . . . . ?
N4 C17 C19 N5 2.1(4) . . . . ?
C16 C17 C19 N5 -178.6(3) . . . . ?
N4 C17 C19 C20 -177.1(4) . . . . ?
C16 C17 C19 C20 2.1(6) . . . . ?
N5 C19 C20 C21 0.0(4) . . . . ?
C17 C19 C20 C21 179.3(4) . . . . ?
N5 N6 C21 C20 -0.8(4) . . . . ?
Cu1 N6 C21 C20 178.4(3) . . . . ?
C19 C20 C21 N6 0.5(4) . . . . ?
C26 N7 C22 C23 -0.2(5) . . . . ?
Cu3 N7 C22 C23 -175.8(3) . . . . ?
C26 N7 C22 C27 -179.8(3) . . . . ?
Cu3 N7 C22 C27 4.6(5) . . . . ?
N7 C22 C23 C24 1.5(6) . . . . ?
C27 C22 C23 C24 -179.0(4) . . . . ?
C22 C23 C24 C25 -2.0(6) . . . . ?
C23 C24 C25 C26 1.2(5) . . . . ?
C22 N7 C26 C25 -0.5(5) . . . . ?
Cu3 N7 C26 C25 175.8(3) . . . . ?
C22 N7 C26 C28 179.4(3) . . . . ?
Cu3 N7 C26 C28 -4.3(4) . . . . ?
C24 C25 C26 N7 0.0(5) . . . . ?
C24 C25 C26 C28 -179.9(3) . . . . ?
N9 N8 C28 C29 -0.3(4) . . . . ?
Cu3 N8 C28 C29 -169.5(2) . . . . ?
N9 N8 C28 C26 -179.3(3) . . . . ?
Cu3 N8 C28 C26 11.5(4) . . . . ?
N7 C26 C28 N8 -4.4(4) . . . . ?
C25 C26 C28 N8 175.5(3) . . . . ?
N7 C26 C28 C29 176.8(3) . . . . ?
C25 C26 C28 C29 -3.3(6) . . . . ?
N8 C28 C29 C30 0.3(4) . . . . ?
C26 C28 C29 C30 179.2(3) . . . . ?
N8 N9 C30 C29 0.1(4) . . . . ?
Cu2 N9 C30 C29 -174.5(2) . . . . ?
C28 C29 C30 N9 -0.3(4) . . . . ?
